data_7123091
loop_
_publ_author_name
'Yang, Jie'
'Zhu, Yifan'
'Tse, Anfernee Kai-Wing'
'Zhou, Xinghua'
'Chen, Yang'
'Tse, Yu Chung'
'Wong, Keith Man-Chung'
'Ho, Chun-Yu'

_publ_section_title
;
 Synthesis and study of Au(iii)--indolizine derivatives: turn-on
 luminescence by photo-induced controlled release
;
_journal_name_full 'Chemical Communications'
_journal_paper_doi 10.1039/C8CC10177A
_journal_year 2019
_chemical_formula_moiety 'C16 H15 Au Cl3 N O'
_chemical_formula_sum 'C16 H15 Au Cl3 N O'
_chemical_formula_weight 540.61
_space_group_crystal_system monoclinic
_space_group_IT_number 14
_space_group_name_Hall '-P 2yn'
_space_group_name_H-M_alt 'P 1 21/n 1'
_symmetry_space_group_name_Hall '-P 2yn'
_symmetry_space_group_name_H-M 'P 1 21/n 1'
_atom_sites_solution_hydrogens geom
_atom_sites_solution_primary dual
_audit_creation_date 2017-08-07
_audit_creation_method
;
Olex2 1.2
(compiled 2017.07.20 svn.r3457 for OlexSys, GUI svn.r5370)
;
_audit_update_record
;
2018-08-13 deposited with the CCDC.    2019-02-18 downloaded from the CCDC.
;
_cell_angle_alpha 90
_cell_angle_beta 103.374(2)
_cell_angle_gamma 90
_cell_formula_units_Z 4
_cell_length_a 9.4261(5)
_cell_length_b 13.8076(7)
_cell_length_c 12.9123(6)
_cell_measurement_reflns_used 9913
_cell_measurement_temperature 100(2)
_cell_measurement_theta_max 27.57
_cell_measurement_theta_min 2.43
_cell_volume 1634.98(14)
_computing_cell_refinement 'SAINT v8.37A (Bruker, 2015)'
_computing_data_reduction 'SAINT v8.37A (Bruker, 2015)'
_computing_molecular_graphics 'Olex2 (Dolomanov et al., 2009)'
_computing_publication_material 'Olex2 (Dolomanov et al., 2009)'
_computing_structure_refinement 'XL (Sheldrick, 2008)'
_computing_structure_solution 'ShelXT (Sheldrick, 2015)'
_diffrn_ambient_temperature 100.0
_diffrn_detector_area_resol_mean 7.9
_diffrn_detector_type 'CCD area detector'
_diffrn_measured_fraction_theta_full 0.999
_diffrn_measured_fraction_theta_max 0.997
_diffrn_measurement_device 'three-circle diffractometer'
_diffrn_measurement_device_type 'Bruker APEX-II CCD'
_diffrn_measurement_method '\f and \w scans'
_diffrn_radiation_type MoK\a
_diffrn_radiation_wavelength 0.71073
_diffrn_reflns_av_R_equivalents 0.0694
_diffrn_reflns_av_unetI/netI 0.0485
_diffrn_reflns_Laue_measured_fraction_full 0.999
_diffrn_reflns_Laue_measured_fraction_max 0.997
_diffrn_reflns_limit_h_max 12
_diffrn_reflns_limit_h_min -11
_diffrn_reflns_limit_k_max 17
_diffrn_reflns_limit_k_min -16
_diffrn_reflns_limit_l_max 15
_diffrn_reflns_limit_l_min -16
_diffrn_reflns_number 19654
_diffrn_reflns_point_group_measured_fraction_full 0.999
_diffrn_reflns_point_group_measured_fraction_max 0.997
_diffrn_reflns_theta_full 25.242
_diffrn_reflns_theta_max 27.587
_diffrn_reflns_theta_min 2.192
_diffrn_standards_number 0
_exptl_absorpt_coefficient_mu 9.487
_exptl_absorpt_correction_T_max 0.0949
_exptl_absorpt_correction_T_min 0.0253
_exptl_absorpt_correction_type multi-scan
_exptl_absorpt_process_details
'SADABS-2014/5 (Bruker,2014/5) was used for absorption correction. wR2(int) was 0.1546 before and 0.1049 after correction. The Ratio of minimum to maximum transmission is 0.2666. The \l/2 correction factor is Not present.'
_exptl_crystal_colour yellow
_exptl_crystal_colour_primary yellow
_exptl_crystal_density_diffrn 2.196
_exptl_crystal_description block
_exptl_crystal_F_000 1024
_exptl_crystal_preparation Luminescent
_exptl_crystal_size_max 0.41
_exptl_crystal_size_mid 0.28
_exptl_crystal_size_min 0.28
_refine_diff_density_max 1.331
_refine_diff_density_min -3.690
_refine_diff_density_rms 0.249
_refine_ls_extinction_method none
_refine_ls_goodness_of_fit_ref 1.127
_refine_ls_hydrogen_treatment constr
_refine_ls_matrix_type full
_refine_ls_number_parameters 216
_refine_ls_number_reflns 3778
_refine_ls_number_restraints 45
_refine_ls_restrained_S_all 1.120
_refine_ls_R_factor_all 0.0473
_refine_ls_R_factor_gt 0.0445
_refine_ls_shift/su_max 0.002
_refine_ls_shift/su_mean 0.000
_refine_ls_structure_factor_coef Fsqd
_refine_ls_weighting_details 'w=1/[\s^2^(Fo^2^)+(0.0166P)^2^+26.6707P] where P=(Fo^2^+2Fc^2^)/3'
_refine_ls_weighting_scheme calc
_refine_ls_wR_factor_gt 0.1012
_refine_ls_wR_factor_ref 0.1024
_reflns_Friedel_coverage 0.000
_reflns_number_gt 3579
_reflns_number_total 3778
_reflns_threshold_expression 'I > 2\s(I)'
_cod_data_source_file c8cc10177a2.cif
_cod_data_source_block mo_cxy0108_0m
_cod_database_code 7123091
_shelx_shelxl_version_number 2014/7
_shelx_space_group_comment
;
The symmetry employed for this shelxl refinement is uniquely defined
by the following loop, which should always be used as a source of
symmetry information in preference to the above space-group names.
They are only intended as comments.
;
_olex2_refinement_description
;
1. Fixed Uiso
 At 1.2 times of:
  All C(H) groups
 At 1.5 times of:
  All C(H,H,H) groups
2. Restrained distances
 C18-C17 = C16-C14
 1.54 with sigma of 0.02
 O2-C15 \\sim O1-C19
 with sigma of 0.02
3. Uiso/Uaniso restraints and constraints
O2 \\sim C14 \\sim C15 \\sim C16: within 2A with sigma of 0.01 and sigma for
terminal atoms of 0.02
Uanis(C15) \\sim Ueq: with sigma of 0.005 and sigma for terminal atoms of 0.01
Uanis(C18) \\sim Ueq: with sigma of 0.005 and sigma for terminal atoms of 0.01
Uanis(C16) \\sim Ueq: with sigma of 0.005 and sigma for terminal atoms of 0.01
Uanis(C19) \\sim Ueq: with sigma of 0.005 and sigma for terminal atoms of 0.01
Uanis(C14) = Uanis(C17)
Uanis(O2) = Uanis(O1)
Uanis(C16) = Uanis(C19)
Uanis(C15) = Uanis(C18)
4. Others
 Sof(O1)=Sof(C17)=Sof(C18)=Sof(H18a)=Sof(H18b)=Sof(H18c)=Sof(C19)=Sof(H19a)=
 Sof(H19b)=Sof(H19c)=1-FVAR(1)
 Sof(O2)=Sof(C14)=Sof(C15)=Sof(H15a)=Sof(H15b)=Sof(H15c)=Sof(C16)=Sof(H16a)=
 Sof(H16b)=Sof(H16c)=FVAR(1)
5.a Aromatic/amide H refined with riding coordinates:
 C4(H4), C5(H5), C6(H6), C7(H7), C8(H8), C9(H9), C10(H10), C11(H11), C12(H12)
5.b Idealised Me refined as rotating group:
 C15(H15a,H15b,H15c), C16(H16a,H16b,H16c), C18(H18a,H18b,H18c), C19(H19a,H19b,
 H19c)
;
_olex2_submission_special_instructions 'No special instructions were received'

loop_
_space_group_symop_operation_xyz
'x, y, z'
'-x+1/2, y+1/2, -z+1/2'
'-x, -y, -z'
'x-1/2, -y-1/2, z-1/2'

loop_
_atom_site_label
_atom_site_type_symbol
_atom_site_fract_x
_atom_site_fract_y
_atom_site_fract_z
_atom_site_U_iso_or_equiv
_atom_site_adp_type
_atom_site_occupancy
_atom_site_site_symmetry_order
_atom_site_calc_flag
_atom_site_refinement_flags_posn
_atom_site_refinement_flags_adp
_atom_site_refinement_flags_occupancy
_atom_site_disorder_assembly
_atom_site_disorder_group
Au1 Au 0.88067(3) 0.53201(2) 0.77933(2) 0.01476(10) Uani 1 1 d . . . . .
Cl1 Cl 0.9674(2) 0.38999(14) 0.86053(16) 0.0242(4) Uani 1 1 d . . . . .
Cl2 Cl 1.10980(19) 0.60495(14) 0.83197(14) 0.0205(4) Uani 1 1 d . . . . .
Cl3 Cl 0.7930(2) 0.67042(14) 0.68872(14) 0.0204(4) Uani 1 1 d . . . . .
N1 N 0.4825(6) 0.3856(4) 0.6532(5) 0.0136(12) Uani 1 1 d . . . . .
C1 C 0.6817(8) 0.4714(6) 0.7370(6) 0.0171(15) Uani 1 1 d . . . . .
C2 C 0.6332(7) 0.4129(5) 0.6547(5) 0.0136(13) Uani 1 1 d . . . . .
C3 C 0.7070(8) 0.3731(5) 0.5758(5) 0.0138(13) Uani 1 1 d . . . . .
C4 C 0.7861(8) 0.4369(5) 0.5245(5) 0.0144(13) Uani 1 1 d . . . . .
H4 H 0.7856 0.5045 0.5382 0.017 Uiso 1 1 calc R . . . .
C5 C 0.8641(8) 0.4011(6) 0.4544(5) 0.0162(14) Uani 1 1 d . . . . .
H5 H 0.9170 0.4442 0.4201 0.019 Uiso 1 1 calc R . . . .
C6 C 0.8658(8) 0.3021(6) 0.4339(6) 0.0184(15) Uani 1 1 d . . . . .
H6 H 0.9184 0.2780 0.3849 0.022 Uiso 1 1 calc R . . . .
C7 C 0.7902(9) 0.2388(6) 0.4852(6) 0.0203(15) Uani 1 1 d . . . . .
H7 H 0.7925 0.1712 0.4722 0.024 Uiso 1 1 calc R . . . .
C8 C 0.7108(9) 0.2743(6) 0.5560(6) 0.0193(15) Uani 1 1 d . . . . .
H8 H 0.6592 0.2307 0.5908 0.023 Uiso 1 1 calc R . . . .
C9 C 0.3908(8) 0.3324(5) 0.5807(6) 0.0163(14) Uani 1 1 d . . . . .
H9 H 0.4223 0.3044 0.5226 0.020 Uiso 1 1 calc R . . . .
C10 C 0.2506(8) 0.3187(5) 0.5911(6) 0.0190(15) Uani 1 1 d . . . . .
H10 H 0.1846 0.2808 0.5403 0.023 Uiso 1 1 calc R . . . .
C11 C 0.2054(8) 0.3602(5) 0.6759(6) 0.0176(14) Uani 1 1 d . . . . .
H11 H 0.1082 0.3510 0.6831 0.021 Uiso 1 1 calc R . . . .
C12 C 0.3019(9) 0.4149(6) 0.7498(6) 0.0218(16) Uani 1 1 d . . . . .
H12 H 0.2717 0.4436 0.8081 0.026 Uiso 1 1 calc R . . . .
C13 C 0.4416(9) 0.4274(6) 0.7382(6) 0.0202(16) Uani 1 1 d . . . . .
O2 O 0.575(2) 0.5041(13) 0.8903(14) 0.0175(14) Uani 0.287(9) 1 d D U P A 1
C14 C 0.541(3) 0.5110(19) 0.782(2) 0.0143(19) Uani 0.287(9) 1 d D U P A 1
C15 C 0.608(4) 0.408(2) 0.930(3) 0.014(2) Uani 0.287(9) 1 d D U P A 1
H15A H 0.5405 0.3621 0.8863 0.021 Uiso 0.287(9) 1 calc GR . P A 1
H15B H 0.5968 0.4047 1.0040 0.021 Uiso 0.287(9) 1 calc GR . P A 1
H15C H 0.7081 0.3918 0.9283 0.021 Uiso 0.287(9) 1 calc GR . P A 1
C16 C 0.492(6) 0.617(3) 0.757(5) 0.019(3) Uani 0.287(9) 1 d D U P A 1
H16A H 0.4045 0.6294 0.7838 0.029 Uiso 0.287(9) 1 calc GR . P A 1
H16B H 0.4691 0.6269 0.6796 0.029 Uiso 0.287(9) 1 calc GR . P A 1
H16C H 0.5700 0.6605 0.7911 0.029 Uiso 0.287(9) 1 calc GR . P A 1
O1 O 0.5441(8) 0.5731(5) 0.8368(6) 0.0175(14) Uani 0.713(9) 1 d D . P A 2
C17 C 0.5786(12) 0.4774(8) 0.8116(8) 0.0143(19) Uani 0.713(9) 1 d D . P A 2
C18 C 0.6335(13) 0.4254(9) 0.9184(11) 0.014(2) Uani 0.713(9) 1 d D U P A 2
H18A H 0.6571 0.3581 0.9054 0.021 Uiso 0.713(9) 1 calc GR . P A 2
H18B H 0.5574 0.4269 0.9588 0.021 Uiso 0.713(9) 1 calc GR . P A 2
H18C H 0.7210 0.4582 0.9591 0.021 Uiso 0.713(9) 1 calc GR . P A 2
C19 C 0.467(2) 0.6284(12) 0.7475(18) 0.019(3) Uani 0.713(9) 1 d D U P A 2
H19A H 0.4927 0.6049 0.6826 0.029 Uiso 0.713(9) 1 calc GR . P A 2
H19B H 0.4942 0.6969 0.7583 0.029 Uiso 0.713(9) 1 calc GR . P A 2
H19C H 0.3619 0.6214 0.7407 0.029 Uiso 0.713(9) 1 calc GR . P A 2

loop_
_atom_site_aniso_label
_atom_site_aniso_U_11
_atom_site_aniso_U_22
_atom_site_aniso_U_33
_atom_site_aniso_U_23
_atom_site_aniso_U_13
_atom_site_aniso_U_12
Au1 0.01734(15) 0.01931(16) 0.00950(14) -0.00517(10) 0.00694(10) -0.00542(10)
Cl1 0.0254(9) 0.0212(9) 0.0295(10) 0.0012(8) 0.0134(8) -0.0008(7)
Cl2 0.0187(8) 0.0258(9) 0.0169(8) -0.0054(7) 0.0042(7) -0.0071(7)
Cl3 0.0227(9) 0.0251(9) 0.0136(8) -0.0008(7) 0.0050(7) -0.0026(7)
N1 0.015(3) 0.016(3) 0.011(3) -0.005(2) 0.007(2) -0.005(2)
C1 0.017(3) 0.023(4) 0.014(3) -0.010(3) 0.010(3) -0.005(3)
C2 0.014(3) 0.018(3) 0.009(3) 0.000(3) 0.002(2) -0.003(3)
C3 0.019(3) 0.014(3) 0.009(3) 0.001(3) 0.005(3) 0.000(3)
C4 0.022(4) 0.012(3) 0.010(3) 0.000(3) 0.005(3) -0.001(3)
C5 0.020(3) 0.019(3) 0.010(3) -0.002(3) 0.006(3) -0.003(3)
C6 0.020(4) 0.025(4) 0.011(3) -0.005(3) 0.006(3) 0.004(3)
C7 0.030(4) 0.018(4) 0.015(3) -0.001(3) 0.009(3) 0.003(3)
C8 0.025(4) 0.019(4) 0.016(3) 0.002(3) 0.010(3) -0.001(3)
C9 0.020(4) 0.017(3) 0.012(3) 0.001(3) 0.003(3) 0.003(3)
C10 0.022(4) 0.017(4) 0.016(3) 0.000(3) 0.000(3) 0.001(3)
C11 0.013(3) 0.018(3) 0.021(4) 0.005(3) 0.003(3) 0.001(3)
C12 0.028(4) 0.019(4) 0.023(4) -0.005(3) 0.015(3) -0.001(3)
C13 0.022(4) 0.024(4) 0.019(4) -0.010(3) 0.013(3) -0.007(3)
O2 0.019(3) 0.020(3) 0.015(3) -0.001(2) 0.007(3) 0.004(3)
C14 0.020(5) 0.012(5) 0.012(5) -0.004(4) 0.007(4) 0.001(4)
C15 0.011(5) 0.021(5) 0.011(4) -0.001(3) 0.003(3) -0.003(4)
C16 0.018(6) 0.020(4) 0.021(5) 0.000(4) 0.006(5) 0.007(4)
O1 0.019(3) 0.020(3) 0.015(3) -0.001(2) 0.007(3) 0.004(3)
C17 0.020(5) 0.012(5) 0.012(5) -0.004(4) 0.007(4) 0.001(4)
C18 0.011(5) 0.021(5) 0.011(4) -0.001(3) 0.003(3) -0.003(4)
C19 0.018(6) 0.020(4) 0.021(5) 0.000(4) 0.006(5) 0.007(4)

loop_
_atom_type_symbol
_atom_type_description
_atom_type_scat_dispersion_real
_atom_type_scat_dispersion_imag
_atom_type_scat_source
C C 0.0033 0.0016 'International Tables Vol C Tables 4.2.6.8 and 6.1.1.4'
H H 0.0000 0.0000 'International Tables Vol C Tables 4.2.6.8 and 6.1.1.4'
Au Au -2.0133 8.8022 'International Tables Vol C Tables 4.2.6.8 and 6.1.1.4'
Cl Cl 0.1484 0.1585 'International Tables Vol C Tables 4.2.6.8 and 6.1.1.4'
N N 0.0061 0.0033 'International Tables Vol C Tables 4.2.6.8 and 6.1.1.4'
O O 0.0106 0.0060 'International Tables Vol C Tables 4.2.6.8 and 6.1.1.4'

loop_
_geom_angle_atom_site_label_1
_geom_angle_atom_site_label_2
_geom_angle_atom_site_label_3
_geom_angle
Cl1 Au1 Cl2 91.61(7)
Cl1 Au1 Cl3 176.76(7)
Cl3 Au1 Cl2 89.38(7)
C1 Au1 Cl1 88.8(2)
C1 Au1 Cl2 178.5(2)
C1 Au1 Cl3 90.2(2)
C9 N1 C2 128.2(6)
C9 N1 C13 122.3(6)
C13 N1 C2 109.4(6)
C2 C1 Au1 126.7(5)
C2 C1 C14 108.9(11)
C2 C1 C17 112.8(7)
C14 C1 Au1 122.7(10)
C17 C1 Au1 119.8(6)
N1 C2 C3 120.5(6)
C1 C2 N1 108.7(6)
C1 C2 C3 130.7(7)
C4 C3 C2 118.5(6)
C8 C3 C2 122.2(6)
C8 C3 C4 119.1(7)
C3 C4 H4 119.9
C5 C4 C3 120.1(7)
C5 C4 H4 119.9
C4 C5 H5 119.8
C4 C5 C6 120.4(7)
C6 C5 H5 119.8
C5 C6 H6 120.1
C7 C6 C5 119.8(7)
C7 C6 H6 120.1
C6 C7 H7 119.9
C6 C7 C8 120.2(7)
C8 C7 H7 119.9
C3 C8 C7 120.3(7)
C3 C8 H8 119.8
C7 C8 H8 119.8
N1 C9 H9 120.4
N1 C9 C10 119.3(7)
C10 C9 H9 120.4
C9 C10 H10 120.0
C9 C10 C11 119.9(7)
C11 C10 H10 120.0
C10 C11 H11 120.1
C12 C11 C10 119.9(7)
C12 C11 H11 120.1
C11 C12 H12 120.4
C13 C12 C11 119.2(7)
C13 C12 H12 120.4
N1 C13 C14 110.8(12)
N1 C13 C17 108.8(7)
C12 C13 N1 119.4(7)
C12 C13 C14 125.7(12)
C12 C13 C17 131.7(7)
C14 O2 C15 115(2)
C13 C14 C1 95.5(14)
C13 C14 C16 121(3)
O2 C14 C1 108(2)
O2 C14 C13 108(2)
O2 C14 C16 106(3)
C16 C14 C1 118(3)
O2 C15 H15A 109.5
O2 C15 H15B 109.5
O2 C15 H15C 109.5
H15A C15 H15B 109.5
H15A C15 H15C 109.5
H15B C15 H15C 109.5
C14 C16 H16A 109.5
C14 C16 H16B 109.5
C14 C16 H16C 109.5
H16A C16 H16B 109.5
H16A C16 H16C 109.5
H16B C16 H16C 109.5
C17 O1 C19 114.4(11)
C1 C17 C13 98.6(7)
C1 C17 C18 114.3(9)
O1 C17 C1 114.3(8)
O1 C17 C13 110.3(8)
O1 C17 C18 106.1(9)
C18 C17 C13 113.2(9)
C17 C18 H18A 109.5
C17 C18 H18B 109.5
C17 C18 H18C 109.5
H18A C18 H18B 109.5
H18A C18 H18C 109.5
H18B C18 H18C 109.5
O1 C19 H19A 109.5
O1 C19 H19B 109.5
O1 C19 H19C 109.5
H19A C19 H19B 109.5
H19A C19 H19C 109.5
H19B C19 H19C 109.5

loop_
_geom_bond_atom_site_label_1
_geom_bond_atom_site_label_2
_geom_bond_distance
Au1 Cl1 2.284(2)
Au1 Cl2 2.3371(18)
Au1 Cl3 2.2929(19)
Au1 C1 2.011(7)
N1 C2 1.465(9)
N1 C9 1.338(9)
N1 C13 1.373(9)
C1 C2 1.329(10)
C1 C14 1.66(3)
C1 C17 1.521(12)
C2 C3 1.467(9)
C3 C4 1.414(10)
C3 C8 1.389(10)
C4 H4 0.9500
C4 C5 1.382(10)
C5 H5 0.9500
C5 C6 1.393(11)
C6 H6 0.9500
C6 C7 1.389(11)
C7 H7 0.9500
C7 C8 1.397(10)
C8 H8 0.9500
C9 H9 0.9500
C9 C10 1.372(11)
C10 H10 0.9500
C10 C11 1.388(11)
C11 H11 0.9500
C11 C12 1.382(11)
C12 H12 0.9500
C12 C13 1.370(11)
C13 C14 1.51(3)
C13 C17 1.574(13)
O2 C14 1.37(3)
O2 C15 1.43(2)
C14 C16 1.54(2)
C15 H15A 0.9800
C15 H15B 0.9800
C15 H15C 0.9800
C16 H16A 0.9800
C16 H16B 0.9800
C16 H16C 0.9800
O1 C17 1.417(12)
O1 C19 1.433(17)
C17 C18 1.534(13)
C18 H18A 0.9800
C18 H18B 0.9800
C18 H18C 0.9800
C19 H19A 0.9800
C19 H19B 0.9800
C19 H19C 0.9800
